data_4000711
loop_
_publ_author_name
'Massin, Julien'
'Dayoub, Wissam'
'Mulatier, Jean-Christophe'
'Aronica, Christophe'
'Bretonni\`ere, Yann'
'Andraud, Chantal'

_publ_section_title
;
 Near-Infrared Solid-State Emitters Based on Isophorone: Synthesis,
 Crystal Structure and Spectroscopic Properties.&#x2020;
;
_journal_issue 3
_journal_name_full 'Chemistry of Materials'
_journal_page_first 862
_journal_paper_doi 10.1021/cm102165r
_journal_volume 23
_journal_year 2011
_chemical_formula_moiety 'C27 H31 N3 O4'
_chemical_formula_sum 'C27 H31 N3 O4'
_chemical_formula_weight 461.56
_space_group_IT_number 14
_symmetry_cell_setting monoclinic
_symmetry_space_group_name_Hall '-P 2ybc'
_symmetry_space_group_name_H-M 'P 1 21/c 1'
_atom_sites_solution_hydrogens geom
_atom_sites_solution_primary direct
_audit_creation_date 09-05-04
_audit_creation_method CRYSTALS_ver_12.85
_cell_angle_alpha 90
_cell_angle_beta 91.537(5)
_cell_angle_gamma 90
_cell_formula_units_Z 4
_cell_length_a 17.727(5)
_cell_length_b 17.596(5)
_cell_length_c 8.291(5)
_cell_measurement_reflns_used 0
_cell_measurement_temperature 293
_cell_measurement_theta_max 0
_cell_measurement_theta_min 0
_cell_volume 2585.2(19)
_computing_cell_refinement 'USER DEFINED CELL REFINEMENT'
_computing_data_collection 'USER DEFINED DATA COLLECTION'
_computing_data_reduction 'USER DEFINED DATA REDUCTION'
_computing_molecular_graphics 'CAMERON (Watkin et al., 1996)'
_computing_publication_material 'CRYSTALS (Betteridge et al., 2003)'
_computing_structure_refinement 'CRYSTALS (Betteridge et al., 2003)'
_computing_structure_solution 'SHELXS 86 (Sheldrick, 1986)'
_diffrn_ambient_temperature 293
_diffrn_measured_fraction_theta_full 0.934
_diffrn_measured_fraction_theta_max 0.768
_diffrn_measurement_device Unknown
_diffrn_measurement_device_type Serial
_diffrn_measurement_method \w/2\q
_diffrn_radiation_monochromator graphite
_diffrn_radiation_type 'Mo K\a'
_diffrn_radiation_wavelength 0.71069
_diffrn_reflns_av_R_equivalents 0.084
_diffrn_reflns_limit_h_max 23
_diffrn_reflns_limit_h_min -14
_diffrn_reflns_limit_k_max 24
_diffrn_reflns_limit_k_min -15
_diffrn_reflns_limit_l_max 9
_diffrn_reflns_limit_l_min -11
_diffrn_reflns_number 14138
_diffrn_reflns_theta_full 25.026
_diffrn_reflns_theta_max 29.793
_diffrn_reflns_theta_min 3.263
_diffrn_standards_number 0
_exptl_absorpt_coefficient_mu 0.080
_exptl_absorpt_correction_T_max 1.0000
_exptl_absorpt_correction_T_min 1.0000
_exptl_absorpt_correction_type none
_exptl_crystal_colour red
_exptl_crystal_density_diffrn 1.186
_exptl_crystal_density_method 'not measured'
_exptl_crystal_description plate
_exptl_crystal_F_000 984
_exptl_crystal_size_max 0.1
_exptl_crystal_size_mid 0.1
_exptl_crystal_size_min 0.1
_refine_diff_density_max 0.64
_refine_diff_density_min -0.53
_refine_ls_extinction_method None
_refine_ls_goodness_of_fit_ref 0.6887
_refine_ls_hydrogen_treatment noref
_refine_ls_matrix_type full
_refine_ls_number_parameters 307
_refine_ls_number_reflns 1805
_refine_ls_number_restraints 0
_refine_ls_R_factor_all 0.2045
_refine_ls_R_factor_gt 0.0882
_refine_ls_shift/su_max 0.000069
_refine_ls_structure_factor_coef F
_refine_ls_weighting_details
;
 Method, part 1, Chebychev polynomial, (Watkin, 1994, Prince, 1982) 
 [weight] = 1.0/[A~0~*T~0~(x)+A~1~*T~1~(x) ... +A~n-1~]*T~n-1~(x)] 
 where A~i~ are the Chebychev coefficients listed below and x= Fcalc/Fmax 
 Method = Robust Weighting (Prince, 1982) 
 W = [weight] * [1-(deltaF/6*sigmaF)^2^]^2^ 
 A~i~ are: 
 10.8 -2.25 7.16 2.85 
;
_refine_ls_weighting_scheme calc
_refine_ls_wR_factor_all 0.0835
_refine_ls_wR_factor_gt 0.0749
_refine_ls_wR_factor_ref 0.0749
_reflns_limit_h_max 22
_reflns_limit_h_min -23
_reflns_limit_k_max 24
_reflns_limit_k_min 0
_reflns_limit_l_max 11
_reflns_limit_l_min 0
_reflns_number_gt 1805
_reflns_number_total 5693
_reflns_threshold_expression I>2.0\s(I)
_oxford_diffrn_Wilson_B_factor 0.00
_oxford_diffrn_Wilson_scale 0.00
_oxford_refine_ls_r_factor_ref 0.0882
_oxford_refine_ls_scale 1.240(5)
_oxford_reflns_number_all 5683
_oxford_reflns_threshold_expression_ref I>2.0\s(I)
_oxford_structure_analysis_title 'import in P 1 21/c 1'
_cod_data_source_file cm102165r_si_010.cif
_cod_data_source_block JMdiacetate
_cod_depositor_comments
;
The following automatic conversions were performed:

'_symmetry_cell_setting' value 'Monoclinic' changed to 'monoclinic'
according to /home/saulius/struct/CIF-dictionaries/cif_core.dic
dictionary named 'cif_core.dic' version 2.4.1 from 2010-06-29.

Automatic conversion script
Id: cif_fix_values 1715 2011-07-08 13:25:40Z adriana 
;
_cod_original_sg_symbol_H-M 'P 1 21/c 1 '
_cod_database_code 4000711

loop_
_symmetry_equiv_pos_as_xyz
x,y,z
-x,-y,-z
-x,y+1/2,-z+1/2
x,-y+1/2,z+1/2

loop_
_atom_site_label
_atom_site_type_symbol
_atom_site_fract_x
_atom_site_fract_y
_atom_site_fract_z
_atom_site_U_iso_or_equiv
_atom_site_occupancy
_atom_site_adp_type
N1 N 0.1330(3) 0.1398(3) 0.1387(7) 0.0481 1.0000 Uani
C2 C 0.1985(4) 0.1463(4) 0.2324(9) 0.0401 1.0000 Uani
O3 O 0.0981(3) 0.0039(3) -0.0554(6) 0.0613 1.0000 Uani
O4 O 0.0132(3) 0.2487(3) 0.0894(6) 0.0660 1.0000 Uani
C5 C 0.5922(4) 0.0207(4) 0.8555(8) 0.0400 1.0000 Uani
C6 C 0.3184(4) 0.2066(3) 0.2914(9) 0.0435 1.0000 Uani
C7 C 0.2532(4) 0.2022(4) 0.2029(8) 0.0449 1.0000 Uani
C8 C 0.3350(3) 0.1557(4) 0.4178(9) 0.0420 1.0000 Uani
C9 C 0.2124(4) 0.0988(4) 0.3671(7) 0.0426 1.0000 Uani
C10 C 0.1214(4) 0.1842(4) -0.0082(8) 0.0493 1.0000 Uani
C11 C 0.4086(4) 0.1549(4) 0.5016(8) 0.0406 1.0000 Uani
C12 C 0.5087(4) 0.0929(4) 0.6756(8) 0.0437 1.0000 Uani
N13 N 0.5177(4) -0.1602(4) 0.9151(9) 0.0716 1.0000 Uani
C14 C 0.2788(4) 0.1030(4) 0.4566(8) 0.0453 1.0000 Uani
C15 C 0.6090(4) -0.0462(4) 0.9350(8) 0.0436 1.0000 Uani
C16 C 0.5585(4) -0.1104(4) 0.9234(8) 0.0471 1.0000 Uani
C17 C 0.0874(4) 0.2616(4) 0.0234(9) 0.0577 1.0000 Uani
C18 C 0.6415(4) 0.1422(4) 0.7338(9) 0.0480 1.0000 Uani
C19 C 0.0775(4) 0.0817(4) 0.1763(8) 0.0482 1.0000 Uani
C20 C 0.4373(4) 0.0965(4) 0.5903(9) 0.0467 1.0000 Uani
C21 C 0.6423(4) 0.0899(4) 0.8815(9) 0.0512 1.0000 Uani
C22 C 0.5608(4) 0.1609(4) 0.6822(9) 0.0487 1.0000 Uani
C23 C 0.0990(4) 0.0026(4) 0.1184(9) 0.0580 1.0000 Uani
C24 C 0.5269(4) 0.0277(4) 0.7561(9) 0.0472 1.0000 Uani
C25 C 0.6727(5) -0.0533(4) 1.0434(8) 0.0513 1.0000 Uani
O26 O -0.0036(4) 0.3732(4) 0.0997(9) 0.1032 1.0000 Uani
C27 C 0.6834(4) 0.1035(4) 0.5952(9) 0.0651 1.0000 Uani
N28 N 0.7239(4) -0.0601(4) 1.1291(9) 0.0844 1.0000 Uani
O29 O 0.1595(4) -0.1059(4) -0.0562(9) 0.0998 1.0000 Uani
C30 C 0.6834(4) 0.2156(4) 0.7797(10) 0.0629 1.0000 Uani
C31 C 0.1337(5) -0.0529(6) -0.1311(13) 0.0770 1.0000 Uani
C32 C -0.0276(5) 0.3097(6) 0.1245(10) 0.0680 1.0000 Uani
C33 C -0.1017(5) 0.2917(5) 0.1927(13) 0.0980 1.0000 Uani
C34 C 0.1321(6) -0.0426(6) -0.3103(10) 0.1022 1.0000 Uani
H61 H 0.3550 0.2447 0.2672 0.0533 1.0000 Uiso
H71 H 0.2434 0.2388 0.1191 0.0608 1.0000 Uiso
H91 H 0.1744 0.0621 0.3959 0.0535 1.0000 Uiso
H101 H 0.1708 0.1916 -0.0620 0.0646 1.0000 Uiso
H102 H 0.0878 0.1565 -0.0883 0.0643 1.0000 Uiso
H111 H 0.4400 0.2003 0.4932 0.0497 1.0000 Uiso
H141 H 0.2875 0.0698 0.5481 0.0573 1.0000 Uiso
H171 H 0.1204 0.2908 0.1000 0.0764 1.0000 Uiso
H172 H 0.0822 0.2921 -0.0759 0.0763 1.0000 Uiso
H192 H 0.0698 0.0808 0.2969 0.0613 1.0000 Uiso
H191 H 0.0287 0.0958 0.1216 0.0614 1.0000 Uiso
H201 H 0.4049 0.0523 0.5969 0.0574 1.0000 Uiso
H212 H 0.6947 0.0730 0.9075 0.0655 1.0000 Uiso
H211 H 0.6245 0.1190 0.9762 0.0653 1.0000 Uiso
H221 H 0.5401 0.1972 0.7630 0.0635 1.0000 Uiso
H222 H 0.5591 0.1872 0.5766 0.0635 1.0000 Uiso
H231 H 0.1503 -0.0121 0.1632 0.0772 1.0000 Uiso
H232 H 0.0635 -0.0371 0.1554 0.0774 1.0000 Uiso
H241 H 0.4946 -0.0156 0.7456 0.0603 1.0000 Uiso
H271 H 0.6855 0.1358 0.5015 0.1033 1.0000 Uiso
H273 H 0.7355 0.0913 0.6283 0.1034 1.0000 Uiso
H272 H 0.6584 0.0571 0.5643 0.1032 1.0000 Uiso
H301 H 0.6814 0.2518 0.6910 0.0971 1.0000 Uiso
H302 H 0.7359 0.2058 0.8072 0.0971 1.0000 Uiso
H303 H 0.6608 0.2391 0.8714 0.0973 1.0000 Uiso
H331 H -0.1316 0.3362 0.2119 0.1530 1.0000 Uiso
H332 H -0.0935 0.2672 0.3046 0.1534 1.0000 Uiso
H333 H -0.1291 0.2558 0.1313 0.1531 1.0000 Uiso
H341 H 0.1675 -0.0766 -0.3591 0.1562 1.0000 Uiso
H342 H 0.1459 0.0094 -0.3385 0.1562 1.0000 Uiso
H343 H 0.0824 -0.0525 -0.3565 0.1562 1.0000 Uiso

loop_
_atom_site_aniso_label
_atom_site_aniso_U_11
_atom_site_aniso_U_22
_atom_site_aniso_U_33
_atom_site_aniso_U_23
_atom_site_aniso_U_13
_atom_site_aniso_U_12
N1 0.035(4) 0.051(4) 0.059(4) -0.001(3) -0.005(3) -0.005(3)
C2 0.027(4) 0.039(4) 0.054(5) -0.004(4) 0.007(4) -0.003(3)
O3 0.063(4) 0.063(4) 0.057(4) -0.003(3) -0.008(3) -0.002(3)
O4 0.049(3) 0.050(3) 0.100(4) 0.010(3) 0.013(3) 0.008(3)
C5 0.038(4) 0.045(5) 0.037(4) -0.003(3) -0.001(4) -0.002(3)
C6 0.048(5) 0.034(4) 0.050(5) 0.012(4) 0.008(4) 0.001(3)
C7 0.031(4) 0.047(4) 0.056(5) 0.004(4) -0.003(4) 0.007(4)
C8 0.019(4) 0.042(4) 0.065(5) -0.016(4) -0.003(4) -0.001(3)
C9 0.054(5) 0.039(4) 0.034(4) 0.009(4) 0.000(4) -0.004(4)
C10 0.054(5) 0.066(5) 0.028(4) 0.017(4) -0.002(3) 0.006(4)
C11 0.054(5) 0.041(4) 0.028(4) -0.004(3) 0.007(4) -0.002(4)
C12 0.031(4) 0.037(4) 0.063(5) -0.012(4) -0.003(4) -0.001(3)
N13 0.062(5) 0.044(4) 0.109(6) 0.003(4) 0.015(4) -0.004(4)
C14 0.045(5) 0.046(4) 0.044(4) 0.005(4) -0.005(4) 0.003(4)
C15 0.051(5) 0.047(5) 0.033(4) 0.006(4) -0.003(4) 0.001(4)
C16 0.054(5) 0.050(5) 0.038(4) 0.005(4) 0.000(4) 0.015(4)
C17 0.047(5) 0.047(4) 0.079(6) 0.013(4) 0.000(4) 0.007(4)
C18 0.042(5) 0.032(4) 0.070(5) 0.002(4) 0.001(4) -0.001(4)
C19 0.041(4) 0.058(5) 0.045(4) 0.005(4) -0.004(4) -0.006(4)
C20 0.038(4) 0.039(4) 0.062(5) -0.002(4) 0.001(4) -0.005(4)
C21 0.043(4) 0.047(4) 0.063(5) -0.008(4) -0.011(4) -0.005(4)
C22 0.044(5) 0.037(4) 0.065(5) 0.002(4) -0.003(4) 0.005(4)
C23 0.061(5) 0.053(5) 0.059(6) -0.003(4) -0.012(4) -0.008(4)
C24 0.043(5) 0.032(4) 0.066(5) -0.004(4) -0.008(4) -0.001(3)
C25 0.077(6) 0.057(5) 0.020(4) 0.008(3) 0.002(5) 0.002(4)
O26 0.096(5) 0.055(4) 0.159(7) -0.001(4) 0.015(4) 0.011(4)
C27 0.063(5) 0.054(5) 0.079(6) 0.000(4) 0.015(4) 0.006(4)
N28 0.077(5) 0.101(6) 0.075(5) 0.028(4) -0.018(4) 0.001(4)
O29 0.124(6) 0.066(4) 0.110(6) -0.017(4) 0.020(4) 0.008(4)
C30 0.053(5) 0.049(5) 0.087(6) -0.001(4) -0.006(4) -0.007(4)
C31 0.061(6) 0.055(6) 0.115(9) -0.013(6) 0.005(6) -0.015(5)
C32 0.065(7) 0.064(6) 0.074(6) -0.006(5) -0.006(5) 0.011(5)
C33 0.062(7) 0.083(7) 0.150(9) -0.015(6) 0.018(6) 0.011(5)
C34 0.137(10) 0.142(9) 0.028(5) -0.028(6) 0.011(5) -0.021(7)

loop_
_atom_type_symbol
_atom_type_scat_dispersion_real
_atom_type_scat_dispersion_imag
_atom_type_scat_Cromer_Mann_a1
_atom_type_scat_Cromer_Mann_b1
_atom_type_scat_Cromer_Mann_a2
_atom_type_scat_Cromer_Mann_b2
_atom_type_scat_Cromer_Mann_a3
_atom_type_scat_Cromer_Mann_b3
_atom_type_scat_Cromer_Mann_a4
_atom_type_scat_Cromer_Mann_b4
_atom_type_scat_Cromer_Mann_c
_atom_type_scat_source
C 0.0033 0.0016 2.3100 20.8439 1.0200 10.2075 1.5886 0.5687 0.8650 51.6512 0.2156 'International Tables Vol C 4.2.6.8 and 6.1.1.4'
H 0.0000 0.0000 0.4930 10.5109 0.3229 26.1257 0.1402 3.1424 0.0408 57.7998 0.0030 'International Tables Vol C 4.2.6.8 and 6.1.1.4'
N 0.0061 0.0033 12.2126 0.0057 3.1322 9.8933 2.0125 28.9975 1.1663 0.5826 -11.5290 'International Tables Vol C 4.2.6.8 and 6.1.1.4'
O 0.0106 0.0060 3.0485 13.2771 2.2868 5.7011 1.5463 0.3239 0.8670 32.9089 0.2508 'International Tables Vol C 4.2.6.8 and 6.1.1.4'

loop_
_geom_angle_atom_site_label_1
_geom_angle_atom_site_label_2
_geom_angle_atom_site_label_3
_geom_angle
_geom_angle_publ_flag
C2 N1 C10 121.4(6) yes
C2 N1 C19 119.9(6) yes
C10 N1 C19 118.3(5) yes
N1 C2 C7 122.1(6) yes
N1 C2 C9 121.4(6) yes
C7 C2 C9 116.4(6) yes
C23 O3 C31 117.5(7) yes
C17 O4 C32 117.3(6) yes
C15 C5 C21 120.0(6) yes
C15 C5 C24 121.2(6) yes
C21 C5 C24 118.7(6) yes
C7 C6 C8 121.9(6) yes
C7 C6 H61 119.9 no
C8 C6 H61 118.2 no
C2 C7 C6 121.8(6) yes
C2 C7 H71 118.9 no
C6 C7 H71 119.3 no
C6 C8 C11 121.9(6) yes
C6 C8 C14 117.1(6) yes
C11 C8 C14 121.0(7) yes
C2 C9 C14 121.6(6) yes
C2 C9 H91 118.8 no
C14 C9 H91 119.6 no
N1 C10 C17 112.7(6) yes
N1 C10 H101 109.7 no
C17 C10 H101 108.5 no
N1 C10 H102 111.0 no
C17 C10 H102 108.6 no
H101 C10 H102 106.1 no
C8 C11 C20 125.6(6) yes
C8 C11 H111 117.4 no
C20 C11 H111 117.0 no
C20 C12 C22 120.9(6) yes
C20 C12 C24 118.2(6) yes
C22 C12 C24 120.8(6) yes
C8 C14 C9 120.9(6) yes
C8 C14 H141 118.7 no
C9 C14 H141 120.4 no
C5 C15 C16 120.8(6) yes
C5 C15 C25 122.2(7) yes
C16 C15 C25 116.8(6) yes
C15 C16 N13 178.7(8) yes
C10 C17 O4 107.1(6) yes
C10 C17 H171 110.2 no
O4 C17 H171 111.2 no
C10 C17 H172 112.0 no
O4 C17 H172 109.4 no
H171 C17 H172 107.0 no
C21 C18 C22 110.1(6) yes
C21 C18 C27 109.7(5) yes
C22 C18 C27 110.8(6) yes
C21 C18 C30 108.3(6) yes
C22 C18 C30 109.5(5) yes
C27 C18 C30 108.5(6) yes
N1 C19 C23 113.4(6) yes
N1 C19 H192 109.4 no
C23 C19 H192 109.7 no
N1 C19 H191 108.1 no
C23 C19 H191 107.8 no
H192 C19 H191 108.4 no
C12 C20 C11 127.9(7) yes
C12 C20 H201 117.0 no
C11 C20 H201 115.1 no
C18 C21 C5 112.1(6) yes
C18 C21 H212 110.0 no
C5 C21 H212 109.3 no
C18 C21 H211 109.1 no
C5 C21 H211 109.1 no
H212 C21 H211 107.2 no
C18 C22 C12 114.1(5) yes
C18 C22 H221 108.0 no
C12 C22 H221 107.1 no
C18 C22 H222 110.9 no
C12 C22 H222 109.5 no
H221 C22 H222 106.9 no
C19 C23 O3 107.7(6) yes
C19 C23 H231 110.5 no
O3 C23 H231 111.0 no
C19 C23 H232 112.3 no
O3 C23 H232 109.2 no
H231 C23 H232 106.2 no
C5 C24 C12 122.8(6) yes
C5 C24 H241 117.7 no
C12 C24 H241 119.5 no
C15 C25 N28 178.9(9) yes
C18 C27 H271 111.7 no
C18 C27 H273 110.9 no
H271 C27 H273 107.4 no
C18 C27 H272 110.2 no
H271 C27 H272 108.3 no
H273 C27 H272 108.3 no
C18 C30 H301 110.9 no
C18 C30 H302 111.3 no
H301 C30 H302 108.1 no
C18 C30 H303 110.4 no
H301 C30 H303 108.0 no
H302 C30 H303 108.1 no
O3 C31 O29 120.8(9) yes
O3 C31 C34 112.1(9) yes
O29 C31 C34 127.1(10) yes
O4 C32 O26 120.7(8) yes
O4 C32 C33 113.9(8) yes
O26 C32 C33 125.5(8) yes
C32 C33 H331 112.8 no
C32 C33 H332 109.2 no
H331 C33 H332 104.9 no
C32 C33 H333 112.8 no
H331 C33 H333 111.1 no
H332 C33 H333 105.4 no
C31 C34 H341 110.2 no
C31 C34 H342 110.7 no
H341 C34 H342 108.1 no
C31 C34 H343 111.3 no
H341 C34 H343 108.5 no
H342 C34 H343 107.9 no

loop_
_geom_bond_atom_site_label_1
_geom_bond_atom_site_label_2
_geom_bond_distance
_geom_bond_publ_flag
N1 C2 1.384(8) yes
N1 C10 1.457(8) yes
N1 C19 1.458(8) yes
C2 C7 1.408(9) yes
C2 C9 1.411(8) yes
O3 C23 1.441(8) yes
O3 C31 1.346(10) yes
O4 C17 1.457(8) yes
O4 C32 1.330(9) yes
C5 C15 1.378(9) yes
C5 C21 1.519(9) yes
C5 C24 1.408(9) yes
C6 C7 1.354(10) yes
C6 C8 1.404(9) yes
C6 H61 0.958 no
C7 H71 0.959 no
C8 C11 1.461(9) yes
C8 C14 1.404(9) yes
C9 C14 1.377(9) yes
C9 H91 0.968 no
C10 C17 1.514(9) yes
C10 H101 1.001 no
C10 H102 1.007 no
C11 C20 1.355(9) yes
C11 H111 0.977 no
C12 C20 1.434(10) yes
C12 C22 1.512(9) yes
C12 C24 1.362(9) yes
N13 C16 1.137(8) yes
C14 H141 0.967 no
C15 C16 1.443(10) yes
C15 C25 1.431(11) yes
C17 H171 0.994 no
C17 H172 0.985 no
C18 C21 1.531(10) yes
C18 C22 1.518(9) yes
C18 C27 1.543(10) yes
C18 C30 1.533(9) yes
C19 C23 1.525(9) yes
C19 H192 1.013 no
C19 H191 0.996 no
C20 H201 0.969 no
C21 H212 0.994 no
C21 H211 0.996 no
C22 H221 1.002 no
C22 H222 0.990 no
C23 H231 1.007 no
C23 H232 0.993 no
C24 H241 0.956 no
C25 N28 1.143(9) yes
O26 C32 1.215(9) yes
C27 H271 0.965 no
C27 H273 0.980 no
C27 H272 0.960 no
O29 C31 1.204(10) yes
C30 H301 0.973 no
C30 H302 0.968 no
C30 H303 0.963 no
C31 C34 1.497(12) yes
C32 C33 1.479(12) yes
C33 H331 0.960 no
C33 H332 1.029 no
C33 H333 0.939 no
C34 H341 0.965 no
C34 H342 0.977 no
C34 H343 0.967 no

loop_
_cod_related_entry_id
_cod_related_entry_database
_cod_related_entry_code
1 ChemSpider 30658424
